data_2213553
loop_
_publ_author_name
'Liu, Sheng-Gui'
'Ni, Chun-Lin'
'Li, Yi-Zhi'

_publ_section_title
Aqua[<i>N</i>,<i>N</i>'-bis(4-methyl-1,3-benzothiazol-2-yl)pyridine-2,6-dicarboxamidato(2{-})]copper(II)
_journal_coeditor_code SJ2262
_journal_issue 5
_journal_name_full 'Acta Crystallographica Section E'
_journal_page_first m1259
_journal_page_last m1260
_journal_paper_doi 10.1107/S1600536807014365
_journal_volume 63
_journal_year 2007
_chemical_formula_iupac '[Cu (C23 H15 N5 O2 S2) (H2 O1)]'
_chemical_formula_moiety 'C23 H17 Cu N5 O3 S2'
_chemical_formula_sum 'C23 H17 Cu N5 O3 S2'
_chemical_formula_weight 539.11
_chemical_name_systematic
;
Aqua[N,N'-bis(4-methyl-1,3-benzothiazol-2-yl)pyridine-2,6-
dicarboxamidato(2-)]copper(II)
;
_space_group_IT_number 2
_symmetry_cell_setting triclinic
_symmetry_space_group_name_Hall '-P 1'
_symmetry_space_group_name_H-M 'P -1'
_atom_sites_solution_hydrogens geom
_atom_sites_solution_primary direct
_atom_sites_solution_secondary difmap
_cell_angle_alpha 89.910(3)
_cell_angle_beta 76.450(3)
_cell_angle_gamma 89.530(3)
_cell_formula_units_Z 2
_cell_length_a 8.7570(11)
_cell_length_b 11.208(2)
_cell_length_c 11.302(2)
_cell_measurement_reflns_used 737
_cell_measurement_temperature 291(2)
_cell_measurement_theta_max 25.43
_cell_measurement_theta_min 2.12
_cell_volume 1078.4(3)
_computing_cell_refinement XSCANS
_computing_data_collection 'XSCANS (Bruker, 2000)'
_computing_data_reduction XSCANS
_computing_molecular_graphics SHELXTL
_computing_publication_material SHELXTL
_computing_structure_refinement SHELXTL
_computing_structure_solution 'SHELXTL (Bruker, 2000)'
_diffrn_ambient_temperature 291(2)
_diffrn_measured_fraction_theta_full 1.000
_diffrn_measured_fraction_theta_max 1.000
_diffrn_measurement_device_type 'Siemens P4'
_diffrn_measurement_method 2\q/\w
_diffrn_radiation_monochromator graphite
_diffrn_radiation_source 'sealed tube'
_diffrn_radiation_type MoK\a
_diffrn_radiation_wavelength 0.71073
_diffrn_reflns_av_R_equivalents 0.0556
_diffrn_reflns_av_sigmaI/netI 0.0650
_diffrn_reflns_limit_h_max 10
_diffrn_reflns_limit_h_min -10
_diffrn_reflns_limit_k_max 13
_diffrn_reflns_limit_k_min -13
_diffrn_reflns_limit_l_max 13
_diffrn_reflns_limit_l_min -13
_diffrn_reflns_number 7899
_diffrn_reflns_theta_full 25.99
_diffrn_reflns_theta_max 25.99
_diffrn_reflns_theta_min 1.92
_diffrn_standards_decay_% 0.01
_diffrn_standards_interval_count 97
_diffrn_standards_number 3
_exptl_absorpt_coefficient_mu 1.245
_exptl_absorpt_correction_T_max 0.74
_exptl_absorpt_correction_T_min 0.70
_exptl_absorpt_correction_type multi-scan
_exptl_absorpt_process_details '(SADABS; Bruker, 2000)'
_exptl_crystal_colour brown
_exptl_crystal_density_diffrn 1.660
_exptl_crystal_density_method 'not measured'
_exptl_crystal_description block
_exptl_crystal_F_000 550
_exptl_crystal_size_max 0.30
_exptl_crystal_size_mid 0.26
_exptl_crystal_size_min 0.24
_refine_diff_density_max 0.505
_refine_diff_density_min -0.478
_refine_ls_extinction_method none
_refine_ls_goodness_of_fit_ref 1.052
_refine_ls_hydrogen_treatment constr
_refine_ls_matrix_type full
_refine_ls_number_parameters 309
_refine_ls_number_reflns 4243
_refine_ls_number_restraints 0
_refine_ls_restrained_S_all 1.052
_refine_ls_R_factor_all 0.0806
_refine_ls_R_factor_gt 0.0577
_refine_ls_shift/su_max 0.000
_refine_ls_shift/su_mean 0.000
_refine_ls_structure_factor_coef Fsqd
_refine_ls_weighting_details 'calc w=1/[\s^2^(Fo^2^)+(0.0323P)^2^+0.7096P] where P=(Fo^2^+2Fc^2^)/3'
_refine_ls_weighting_scheme calc
_refine_ls_wR_factor_gt 0.0917
_refine_ls_wR_factor_ref 0.0965
_reflns_number_gt 3302
_reflns_number_total 4243
_reflns_threshold_expression I>2\s(I)
_cod_data_source_file sj2262.cif
_cod_data_source_block I
_cod_database_code 2213553
_cod_database_fobs_code 2213553

loop_
_symmetry_equiv_pos_as_xyz
'x, y, z'
'-x, -y, -z'

loop_
_atom_site_type_symbol
_atom_site_label
_atom_site_fract_x
_atom_site_fract_y
_atom_site_fract_z
_atom_site_U_iso_or_equiv
_atom_site_adp_type
_atom_site_calc_flag
_atom_site_refinement_flags
_atom_site_occupancy
C C1 -0.1186(4) 0.2914(3) 0.9964(3) 0.0388(8) Uani d . 1
C C2 -0.2187(4) 0.2823(4) 1.1100(3) 0.0460(9) Uani d . 1
H H2 -0.1929 0.3160 1.1779 0.055 Uiso calc R 1
C C3 -0.3609(5) 0.2207(4) 1.1207(4) 0.0565(10) Uani d . 1
H H3 -0.4303 0.2140 1.1965 0.068 Uiso calc R 1
C C4 -0.3983(4) 0.1704(4) 1.0201(3) 0.0488(9) Uani d . 1
H H4 -0.4922 0.1299 1.0269 0.059 Uiso calc R 1
C C5 -0.2930(4) 0.1817(3) 0.9096(3) 0.0392(8) Uani d . 1
C C6 0.0429(4) 0.3462(3) 0.9667(3) 0.0383(7) Uani d . 1
C C7 0.2706(4) 0.3653(3) 0.8045(3) 0.0351(7) Uani d . 1
C C8 0.4976(4) 0.3843(3) 0.6706(3) 0.0349(7) Uani d . 1
C C9 0.6046(5) 0.3789(3) 0.5568(3) 0.0468(9) Uani d . 1
C C10 0.7548(5) 0.4240(3) 0.5506(4) 0.0536(10) Uani d . 1
H H10 0.8284 0.4216 0.4765 0.064 Uiso calc R 1
C C11 0.7983(4) 0.4724(4) 0.6514(4) 0.0567(11) Uani d . 1
H H11 0.8999 0.5008 0.6424 0.068 Uiso calc R 1
C C12 0.6950(5) 0.4795(4) 0.7639(4) 0.0532(10) Uani d . 1
H H12 0.7233 0.5128 0.8310 0.064 Uiso calc R 1
C C13 0.5437(4) 0.4328(3) 0.7711(3) 0.0403(8) Uani d . 1
C C14 0.5577(5) 0.3250(4) 0.4493(3) 0.0527(10) Uani d . 1
H H14A 0.6421 0.3332 0.3783 0.079 Uiso calc R 1
H H14B 0.4659 0.3654 0.4363 0.079 Uiso calc R 1
H H14C 0.5351 0.2420 0.4645 0.079 Uiso calc R 1
C C15 -0.3099(4) 0.1315(3) 0.7885(3) 0.0438(8) Uani d . 1
C C16 -0.1790(4) 0.1192(3) 0.5805(3) 0.0368(7) Uani d . 1
C C17 -0.0779(4) 0.0951(3) 0.3824(3) 0.0419(8) Uani d . 1
C C18 0.0247(5) 0.1125(4) 0.2694(3) 0.0483(9) Uani d . 1
C C19 -0.0073(6) 0.0521(4) 0.1727(4) 0.0610(11) Uani d . 1
H H19 0.0592 0.0612 0.0961 0.073 Uiso calc R 1
C C20 -0.1380(6) -0.0232(4) 0.1863(4) 0.0666(13) Uani d . 1
H H20 -0.1540 -0.0643 0.1190 0.080 Uiso calc R 1
C C21 -0.2413(6) -0.0372(4) 0.2956(4) 0.0571(10) Uani d . 1
H H21 -0.3288 -0.0855 0.3022 0.069 Uiso calc R 1
C C22 -0.2155(4) 0.0201(3) 0.3953(3) 0.0421(8) Uani d . 1
C C23 0.1660(5) 0.1912(4) 0.2562(4) 0.0605(11) Uani d . 1
H H23A 0.2214 0.1941 0.1723 0.091 Uiso calc R 1
H H23B 0.2341 0.1596 0.3041 0.091 Uiso calc R 1
H H23C 0.1326 0.2703 0.2839 0.091 Uiso calc R 1
Cu Cu1 -0.01827(5) 0.25860(4) 0.74480(4) 0.03643(13) Uani d . 1
N N1 0.3433(3) 0.3479(3) 0.6910(2) 0.0365(6) Uani d . 1
N N2 0.1146(3) 0.3345(3) 0.8466(3) 0.0417(7) Uani d . 1
N N3 -0.1616(3) 0.2428(3) 0.9016(2) 0.0372(6) Uani d . 1
N N4 -0.1861(3) 0.1609(3) 0.6968(2) 0.0376(6) Uani d . 1
N N5 -0.0615(4) 0.1497(3) 0.4893(3) 0.0394(7) Uani d . 1
O O1 0.0971(3) 0.3940(3) 1.0469(2) 0.0522(7) Uani d . 1
O O2 -0.4214(3) 0.0679(3) 0.7841(3) 0.0606(8) Uani d . 1
O O3 0.1087(3) 0.2991(3) 0.5876(2) 0.0499(6) Uani d . 1
H H31 0.2146 0.2947 0.5929 0.075 Uiso d R 1
H H32 0.0916 0.2637 0.5369 0.075 Uiso d R 1
S S1 0.38532(11) 0.42812(9) 0.89733(8) 0.0449(2) Uani d . 1
S S2 -0.31932(12) 0.02247(9) 0.54483(9) 0.0484(2) Uani d . 1

loop_
_atom_site_aniso_label
_atom_site_aniso_U_11
_atom_site_aniso_U_22
_atom_site_aniso_U_33
_atom_site_aniso_U_12
_atom_site_aniso_U_13
_atom_site_aniso_U_23
C1 0.0372(18) 0.047(2) 0.0307(16) 0.0006(15) -0.0052(14) 0.0005(14)
C2 0.044(2) 0.060(2) 0.0302(17) -0.0006(17) -0.0005(15) -0.0007(16)
C3 0.040(2) 0.081(3) 0.043(2) -0.009(2) 0.0018(16) -0.001(2)
C4 0.0347(19) 0.066(3) 0.045(2) -0.0139(17) -0.0079(16) 0.0047(18)
C5 0.0371(18) 0.048(2) 0.0332(17) -0.0098(15) -0.0103(14) 0.0054(15)
C6 0.0332(17) 0.047(2) 0.0329(17) 0.0020(14) -0.0049(14) -0.0047(14)
C7 0.0317(17) 0.0371(17) 0.0358(17) -0.0095(13) -0.0064(13) 0.0008(14)
C8 0.0285(16) 0.0345(17) 0.0428(18) 0.0003(13) -0.0111(14) 0.0029(14)
C9 0.056(2) 0.0320(17) 0.046(2) -0.0066(16) 0.0029(17) 0.0137(15)
C10 0.042(2) 0.040(2) 0.068(3) -0.0072(16) 0.0091(19) 0.0090(18)
C11 0.0291(19) 0.060(2) 0.079(3) -0.0061(17) -0.0066(19) -0.006(2)
C12 0.037(2) 0.058(2) 0.064(3) -0.0119(18) -0.0098(18) 0.007(2)
C13 0.0280(17) 0.0418(19) 0.051(2) -0.0055(14) -0.0080(15) 0.0008(16)
C14 0.049(2) 0.062(2) 0.040(2) -0.0018(19) 0.0024(17) -0.0003(18)
C15 0.0309(18) 0.056(2) 0.045(2) -0.0077(16) -0.0103(15) -0.0076(17)
C16 0.0373(18) 0.0403(18) 0.0354(17) -0.0025(14) -0.0137(14) -0.0012(14)
C17 0.047(2) 0.0426(19) 0.0383(18) 0.0109(16) -0.0152(16) -0.0084(15)
C18 0.055(2) 0.049(2) 0.042(2) 0.0138(18) -0.0124(17) -0.0021(16)
C19 0.073(3) 0.072(3) 0.042(2) 0.012(2) -0.021(2) -0.003(2)
C20 0.097(4) 0.068(3) 0.045(2) 0.017(3) -0.039(3) -0.019(2)
C21 0.071(3) 0.048(2) 0.057(2) -0.005(2) -0.025(2) 0.0006(19)
C22 0.045(2) 0.047(2) 0.0390(18) 0.0055(16) -0.0188(16) -0.0020(16)
C23 0.065(3) 0.070(3) 0.042(2) 0.001(2) -0.0025(19) 0.011(2)
Cu1 0.0343(2) 0.0468(3) 0.0277(2) -0.00935(18) -0.00593(16) -0.00201(17)
N1 0.0320(14) 0.0432(16) 0.0342(14) -0.0063(12) -0.0075(12) -0.0002(12)
N2 0.0325(15) 0.0551(18) 0.0341(15) -0.0109(13) -0.0008(12) -0.0071(13)
N3 0.0305(14) 0.0509(17) 0.0292(14) -0.0028(12) -0.0048(11) -0.0015(12)
N4 0.0403(15) 0.0475(16) 0.0286(14) -0.0066(13) -0.0154(12) -0.0012(12)
N5 0.0450(17) 0.0417(16) 0.0349(15) -0.0011(13) -0.0165(13) -0.0044(12)
O1 0.0524(16) 0.0689(18) 0.0394(14) -0.0047(13) -0.0188(12) -0.0115(12)
O2 0.0498(16) 0.079(2) 0.0516(16) -0.0310(15) -0.0078(13) 0.0028(14)
O3 0.0455(14) 0.0666(17) 0.0363(13) -0.0114(13) -0.0065(11) 0.0011(12)
S1 0.0423(5) 0.0537(5) 0.0396(5) -0.0067(4) -0.0113(4) -0.0104(4)
S2 0.0474(5) 0.0578(6) 0.0447(5) -0.0121(4) -0.0196(4) -0.0044(4)

loop_
_atom_type_symbol
_atom_type_description
_atom_type_scat_dispersion_real
_atom_type_scat_dispersion_imag
_atom_type_scat_source
C C 0.0033 0.0016 'International Tables Vol C Tables 4.2.6.8 and 6.1.1.4'
H H 0.0000 0.0000 'International Tables Vol C Tables 4.2.6.8 and 6.1.1.4'
Cu Cu 0.3201 1.2651 'International Tables Vol C Tables 4.2.6.8 and 6.1.1.4'
N N 0.0061 0.0033 'International Tables Vol C Tables 4.2.6.8 and 6.1.1.4'
O O 0.0106 0.0060 'International Tables Vol C Tables 4.2.6.8 and 6.1.1.4'
S S 0.1246 0.1234 'International Tables Vol C Tables 4.2.6.8 and 6.1.1.4'

loop_
_geom_angle_atom_site_label_1
_geom_angle_atom_site_label_2
_geom_angle_atom_site_label_3
_geom_angle
N3 C1 C2 118.6(3)
N3 C1 C6 114.7(3)
C2 C1 C6 126.7(3)
C1 C2 C3 118.4(3)
C1 C2 H2 120.8
C3 C2 H2 120.8
C4 C3 C2 120.7(4)
C4 C3 H3 119.7
C2 C3 H3 119.7
C5 C4 C3 118.2(3)
C5 C4 H4 120.9
C3 C4 H4 120.9
N3 C5 C4 119.8(3)
N3 C5 C15 113.5(3)
C4 C5 C15 126.7(3)
O1 C6 N2 127.1(3)
O1 C6 C1 121.1(3)
N2 C6 C1 111.8(3)
N1 C7 N2 121.0(3)
N1 C7 S1 115.4(2)
N2 C7 S1 123.6(2)
N1 C8 C13 116.1(3)
N1 C8 C9 123.9(3)
C13 C8 C9 120.0(3)
C10 C9 C8 116.7(4)
C10 C9 C14 122.8(4)
C8 C9 C14 120.5(3)
C11 C10 C9 122.5(4)
C11 C10 H10 118.7
C9 C10 H10 118.7
C12 C11 C10 121.9(4)
C12 C11 H11 119.1
C10 C11 H11 119.1
C11 C12 C13 115.9(4)
C11 C12 H12 122.1
C13 C12 H12 122.1
C8 C13 C12 123.0(3)
C8 C13 S1 108.9(2)
C12 C13 S1 128.1(3)
C9 C14 H14A 109.5
C9 C14 H14B 109.5
H14A C14 H14B 109.5
C9 C14 H14C 109.5
H14A C14 H14C 109.5
H14B C14 H14C 109.5
O2 C15 N4 128.2(3)
O2 C15 C5 120.2(3)
N4 C15 C5 111.5(3)
N5 C16 N4 120.3(3)
N5 C16 S2 116.3(2)
N4 C16 S2 123.3(3)
C18 C17 N5 123.8(4)
C18 C17 C22 121.2(3)
N5 C17 C22 115.0(3)
C19 C18 C17 116.8(4)
C19 C18 C23 122.2(4)
C17 C18 C23 121.0(3)
C18 C19 C20 121.8(4)
C18 C19 H19 119.1
C20 C19 H19 119.1
C21 C20 C19 121.6(4)
C21 C20 H20 119.2
C19 C20 H20 119.2
C20 C21 C22 119.3(4)
C20 C21 H21 120.3
C22 C21 H21 120.3
C21 C22 C17 119.2(4)
C21 C22 S2 131.7(3)
C17 C22 S2 109.0(2)
C18 C23 H23A 109.5
C18 C23 H23B 109.5
H23A C23 H23B 109.5
C18 C23 H23C 109.5
H23A C23 H23C 109.5
H23B C23 H23C 109.5
O3 Cu1 N3 170.69(13)
O3 Cu1 N2 98.04(12)
N3 Cu1 N2 81.61(11)
O3 Cu1 N4 100.58(11)
N3 Cu1 N4 80.55(12)
N2 Cu1 N4 161.09(12)
C7 N1 C8 110.6(3)
C6 N2 C7 120.4(3)
C6 N2 Cu1 114.7(2)
C7 N2 Cu1 124.8(2)
C5 N3 C1 124.3(3)
C5 N3 Cu1 118.7(2)
C1 N3 Cu1 117.0(2)
C15 N4 C16 119.5(3)
C15 N4 Cu1 115.7(2)
C16 N4 Cu1 124.7(2)
C16 N5 C17 109.9(3)
Cu1 O3 H31 107.2
Cu1 O3 H32 114.1
H31 O3 H32 113.9
C13 S1 C7 89.00(16)
C22 S2 C16 89.77(17)

loop_
_geom_bond_atom_site_label_1
_geom_bond_atom_site_label_2
_geom_bond_distance
C1 N3 1.334(4)
C1 C2 1.378(5)
C1 C6 1.511(5)
C2 C3 1.409(5)
C2 H2 0.9300
C3 C4 1.377(5)
C3 H3 0.9300
C4 C5 1.375(5)
C4 H4 0.9300
C5 N3 1.329(4)
C5 C15 1.519(5)
C6 O1 1.241(4)
C6 N2 1.361(4)
C7 N1 1.306(4)
C7 N2 1.384(4)
C7 S1 1.764(3)
C8 N1 1.381(4)
C8 C13 1.403(5)
C8 C9 1.404(5)
C9 C10 1.400(6)
C9 C14 1.500(6)
C10 C11 1.395(6)
C10 H10 0.9300
C11 C12 1.379(6)
C11 H11 0.9300
C12 C13 1.413(5)
C12 H12 0.9300
C13 S1 1.742(4)
C14 H14A 0.9600
C14 H14B 0.9600
C14 H14C 0.9600
C15 O2 1.224(4)
C15 N4 1.355(5)
C16 N5 1.321(5)
C16 N4 1.384(4)
C16 S2 1.761(3)
C17 C18 1.393(5)
C17 N5 1.393(4)
C17 C22 1.454(5)
C18 C19 1.371(6)
C18 C23 1.504(6)
C19 C20 1.406(7)
C19 H19 0.9300
C20 C21 1.359(7)
C20 H20 0.9300
C21 C22 1.363(5)
C21 H21 0.9300
C22 S2 1.721(4)
C23 H23A 0.9600
C23 H23B 0.9600
C23 H23C 0.9600
Cu1 O3 1.918(3)
Cu1 N3 1.925(3)
Cu1 N2 2.012(3)
Cu1 N4 2.014(3)
O3 H31 0.9441
O3 H32 0.7417

loop_
_geom_hbond_atom_site_label_D
_geom_hbond_atom_site_label_H
_geom_hbond_atom_site_label_A
_geom_hbond_site_symmetry_A
_geom_hbond_distance_DH
_geom_hbond_distance_HA
_geom_hbond_distance_DA
_geom_hbond_angle_DHA
O3 H32 N5 . 0.74 2.02 2.661(4) 144.6
O3 H31 N1 . 0.94 1.86 2.652(4) 140.0
C12 H12 O1 2_667 0.93 2.55 3.431(5) 157.0
C23 H23B S2 2_556 0.96 2.8600 3.734(5) 151.0
